data_7129297
loop_
_publ_author_name
'Jiang, Shengjie'
'Cai, Yanping'
'Carpentier, Ambre'
'del Rosal, Iker'
'Maron, Laurent'
'Xu, Xin'

_publ_section_title
;
 Nickel-catalyzed synthesis of Zn(i)--Zn(i) bonded compounds
;
_journal_name_full 'Chemical Communications'
_journal_paper_doi 10.1039/D1CC05719G
_journal_year 2021
_chemical_formula_moiety 'C27 H43 N2 Ni O2 P Zn'
_chemical_formula_sum 'C27 H43 N2 Ni O2 P Zn'
_chemical_formula_weight 582.68
_space_group_crystal_system triclinic
_space_group_IT_number 2
_space_group_name_Hall '-P 1'
_space_group_name_H-M_alt 'P -1'
_atom_sites_solution_hydrogens mixed
_audit_creation_date 2019-12-03
_audit_creation_method
;
Olex2 1.3
(compiled 2019.09.11 svn.r3662 for OlexSys, GUI svn.r5938)
;
_audit_update_record
;
2021-07-27 deposited with the CCDC.	2021-11-15 downloaded from the CCDC.
;
_cell_angle_alpha 95.649(3)
_cell_angle_beta 90.677(3)
_cell_angle_gamma 113.428(3)
_cell_formula_units_Z 2
_cell_length_a 8.3843(8)
_cell_length_b 8.4994(8)
_cell_length_c 22.612(2)
_cell_measurement_reflns_used 9976
_cell_measurement_temperature 193
_cell_measurement_theta_max 27.54
_cell_measurement_theta_min 2.63
_cell_volume 1469.1(2)
_computing_cell_refinement 'SAINT v8.37A (Bruker, 2015)'
_computing_data_reduction 'SAINT v8.37A (Bruker, 2015)'
_computing_molecular_graphics 'Olex2 1.3 (Dolomanov et al., 2009)'
_computing_publication_material 'Olex2 1.3 (Dolomanov et al., 2009)'
_computing_structure_refinement 'ShelXL 2018/3 (Sheldrick, 2015)'
_computing_structure_solution 'SHELXT 2014/5 (Sheldrick, 2014)'
_diffrn_ambient_temperature 193
_diffrn_measured_fraction_theta_full 0.997
_diffrn_measured_fraction_theta_max 0.987
_diffrn_measurement_device_type 'Bruker APEX-II CCD'
_diffrn_measurement_method '\f and \w scans'
_diffrn_radiation_type MoK\a
_diffrn_radiation_wavelength 0.71073
_diffrn_reflns_av_R_equivalents 0.0746
_diffrn_reflns_av_unetI/netI 0.0661
_diffrn_reflns_Laue_measured_fraction_full 0.997
_diffrn_reflns_Laue_measured_fraction_max 0.987
_diffrn_reflns_limit_h_max 10
_diffrn_reflns_limit_h_min -10
_diffrn_reflns_limit_k_max 10
_diffrn_reflns_limit_k_min -11
_diffrn_reflns_limit_l_max 29
_diffrn_reflns_limit_l_min -29
_diffrn_reflns_number 31692
_diffrn_reflns_point_group_measured_fraction_full 0.997
_diffrn_reflns_point_group_measured_fraction_max 0.987
_diffrn_reflns_theta_full 25.242
_diffrn_reflns_theta_max 27.633
_diffrn_reflns_theta_min 2.628
_diffrn_standards_number 0
_exptl_absorpt_coefficient_mu 1.536
_exptl_absorpt_correction_T_max 0.7456
_exptl_absorpt_correction_T_min 0.5276
_exptl_absorpt_correction_type multi-scan
_exptl_absorpt_process_details
;
SADABS-2014/5 (Bruker,2014/5) was used for absorption correction.
wR2(int) was 0.1699 before and 0.0962 after correction.
The Ratio of minimum to maximum transmission is 0.7076.
The \l/2 correction factor is Not present.
;
_exptl_crystal_colour colourless
_exptl_crystal_colour_primary colourless
_exptl_crystal_density_diffrn 1.317
_exptl_crystal_description block
_exptl_crystal_F_000 616
_exptl_crystal_size_max 0.45
_exptl_crystal_size_mid 0.25
_exptl_crystal_size_min 0.03
_refine_diff_density_max 1.308
_refine_diff_density_min -1.388
_refine_diff_density_rms 0.191
_refine_ls_extinction_method none
_refine_ls_goodness_of_fit_ref 1.021
_refine_ls_hydrogen_treatment mixed
_refine_ls_matrix_type full
_refine_ls_number_parameters 321
_refine_ls_number_reflns 6735
_refine_ls_number_restraints 0
_refine_ls_restrained_S_all 1.021
_refine_ls_R_factor_all 0.0797
_refine_ls_R_factor_gt 0.0643
_refine_ls_shift/su_max 0.000
_refine_ls_shift/su_mean 0.000
_refine_ls_structure_factor_coef Fsqd
_refine_ls_weighting_details 'w=1/[\s^2^(Fo^2^)+(0.1489P)^2^] where P=(Fo^2^+2Fc^2^)/3'
_refine_ls_weighting_scheme calc
_refine_ls_wR_factor_gt 0.1894
_refine_ls_wR_factor_ref 0.2007
_reflns_Friedel_coverage 0.000
_reflns_number_gt 5387
_reflns_number_total 6735
_reflns_threshold_expression 'I > 2\s(I)'
_cod_data_source_file d1cc05719g2.cif
_cod_data_source_block Complex_4
_cod_original_cell_volume 1469.0(2)
_cod_database_code 7129297
_shelx_shelxl_version_number 2018/3
_shelx_space_group_comment
;
The symmetry employed for this shelxl refinement is uniquely defined
by the following loop, which should always be used as a source of
symmetry information in preference to the above space-group names.
They are only intended as comments.
;
_shelx_estimated_absorpt_t_max 0.955
_shelx_estimated_absorpt_t_min 0.545
_olex2_refinement_description
;
1. Fixed Uiso
 At 1.2 times of:
  All C(H) groups, All C(H,H) groups
 At 1.5 times of:
  All C(H,H,H) groups
2.a Ternary CH refined with riding coordinates:
 C8(H8), C11(H11), C20(H20), C23(H23)
2.b Secondary CH2 refined with riding coordinates:
 C6(H6A,H6B), C7(H7A,H7B)
2.c Aromatic/amide H refined with riding coordinates:
 C3(H3), C16(H16), C17(H17), C18(H18)
2.d Idealised Me refined as rotating group:
 C1(H1A,H1B,H1C), C5(H5A,H5B,H5C), C9(H9A,H9B,H9C), C10(H10A,H10B,H10C),
 C12(H12A,H12B,H12C), C13(H13A,H13B,H13C), C21(H21A,H21B,H21C), C22(H22A,H22B,
 H22C), C24(H24A,H24B,H24C), C25(H25A,H25B,H25C)
;
_olex2_submission_special_instructions 'No special instructions were received'

loop_
_space_group_symop_operation_xyz
'x, y, z'
'-x, -y, -z'

loop_
_atom_site_label
_atom_site_type_symbol
_atom_site_fract_x
_atom_site_fract_y
_atom_site_fract_z
_atom_site_U_iso_or_equiv
_atom_site_adp_type
_atom_site_occupancy
_atom_site_site_symmetry_order
_atom_site_calc_flag
_atom_site_refinement_flags_posn
_atom_site_refinement_flags_adp
_atom_site_refinement_flags_occupancy
_atom_site_disorder_assembly
_atom_site_disorder_group
Zn1 Zn 0.30941(5) 0.56200(5) 0.24873(2) 0.02116(17) Uani 1 1 d . . . . .
H H 0.466(9) 0.756(8) 0.269(3) 0.09(2) Uiso 1 1 d . . . . .
Ni1 Ni 0.48665(6) 0.69101(6) 0.34062(2) 0.02452(17) Uani 1 1 d . . . . .
P1 P 0.25160(12) 0.67331(12) 0.38840(4) 0.0223(2) Uani 1 1 d . . . . .
O1 O 0.7577(4) 1.0178(4) 0.39115(16) 0.0540(9) Uani 1 1 d . . . . .
O2 O 0.5732(5) 0.3914(5) 0.3422(2) 0.0664(11) Uani 1 1 d . . . . .
N1 N 0.3065(4) 0.5242(4) 0.16254(14) 0.0214(6) Uani 1 1 d . . . . .
N2 N 0.0891(4) 0.3718(4) 0.26153(14) 0.0252(7) Uani 1 1 d . . . . .
C1 C 0.1904(6) 0.3562(6) 0.06493(17) 0.0341(9) Uani 1 1 d . . . . .
H1A H 0.175922 0.450172 0.046837 0.051 Uiso 1 1 calc R U . . .
H1B H 0.096695 0.245985 0.049458 0.051 Uiso 1 1 calc R U . . .
H1C H 0.303062 0.353885 0.055187 0.051 Uiso 1 1 calc R U . . .
C2 C 0.1833(4) 0.3848(5) 0.13198(16) 0.0221(7) Uani 1 1 d . . . . .
C3 C 0.0467(5) 0.2601(5) 0.15792(18) 0.0268(8) Uani 1 1 d . . . . .
H3 H -0.028607 0.166096 0.130970 0.032 Uiso 1 1 calc R U . . .
C4 C 0.0030(5) 0.2523(4) 0.21847(18) 0.0249(8) Uani 1 1 d . . . . .
C5 C -0.1563(6) 0.0939(5) 0.2302(2) 0.0390(10) Uani 1 1 d . . . . .
H5A H -0.124183 0.032543 0.259532 0.058 Uiso 1 1 calc R U . . .
H5B H -0.200318 0.017358 0.192998 0.058 Uiso 1 1 calc R U . . .
H5C H -0.246869 0.129784 0.245542 0.058 Uiso 1 1 calc R U . . .
C6 C 0.0319(6) 0.3528(5) 0.32297(19) 0.0402(11) Uani 1 1 d . . . . .
H6A H 0.108083 0.312960 0.345476 0.048 Uiso 1 1 calc R U . . .
H6B H -0.088335 0.263412 0.321750 0.048 Uiso 1 1 calc R U . . .
C7 C 0.0367(5) 0.5207(5) 0.3555(2) 0.0345(9) Uani 1 1 d . . . . .
H7A H -0.045972 0.491987 0.387624 0.041 Uiso 1 1 calc R U . . .
H7B H -0.005195 0.579483 0.327161 0.041 Uiso 1 1 calc R U . . .
C8 C 0.2449(6) 0.6133(5) 0.46525(18) 0.0327(9) Uani 1 1 d . . . . .
H8 H 0.135807 0.614142 0.482403 0.039 Uiso 1 1 calc R U . . .
C9 C 0.3996(6) 0.7452(6) 0.5042(2) 0.0461(12) Uani 1 1 d . . . . .
H9A H 0.508320 0.749601 0.487393 0.069 Uiso 1 1 calc R U . . .
H9B H 0.393875 0.711415 0.544557 0.069 Uiso 1 1 calc R U . . .
H9C H 0.395796 0.859300 0.505539 0.069 Uiso 1 1 calc R U . . .
C10 C 0.2409(7) 0.4319(6) 0.4661(2) 0.0468(12) Uani 1 1 d . . . . .
H10A H 0.131306 0.346749 0.446606 0.070 Uiso 1 1 calc R U . . .
H10B H 0.249830 0.409017 0.507357 0.070 Uiso 1 1 calc R U . . .
H10C H 0.338916 0.423699 0.444783 0.070 Uiso 1 1 calc R U . . .
C11 C 0.2270(6) 0.8819(5) 0.3987(2) 0.0348(9) Uani 1 1 d . . . . .
H11 H 0.336793 0.967635 0.420116 0.042 Uiso 1 1 calc R U . . .
C12 C 0.0772(7) 0.8836(7) 0.4369(3) 0.0552(14) Uani 1 1 d . . . . .
H12A H -0.032914 0.794235 0.419438 0.083 Uiso 1 1 calc R U . . .
H12B H 0.071448 0.996830 0.438298 0.083 Uiso 1 1 calc R U . . .
H12C H 0.097672 0.860893 0.477346 0.083 Uiso 1 1 calc R U . . .
C13 C 0.2159(8) 0.9468(7) 0.3386(2) 0.0553(14) Uani 1 1 d . . . . .
H13A H 0.313264 0.946093 0.315174 0.083 Uiso 1 1 calc R U . . .
H13B H 0.221514 1.064680 0.345134 0.083 Uiso 1 1 calc R U . . .
H13C H 0.105706 0.871274 0.316948 0.083 Uiso 1 1 calc R U . . .
C14 C 0.4448(4) 0.6382(4) 0.12971(14) 0.0182(7) Uani 1 1 d . . . . .
C15 C 0.4250(5) 0.7739(4) 0.10474(16) 0.0228(7) Uani 1 1 d . . . . .
C16 C 0.5595(5) 0.8797(5) 0.07331(17) 0.0266(8) Uani 1 1 d . . . . .
H16 H 0.546203 0.970531 0.055314 0.032 Uiso 1 1 calc R U . . .
C17 C 0.7134(5) 0.8556(5) 0.06763(17) 0.0270(8) Uani 1 1 d . . . . .
H17 H 0.804124 0.928231 0.045662 0.032 Uiso 1 1 calc R U . . .
C18 C 0.7323(5) 0.7245(5) 0.09439(18) 0.0290(8) Uani 1 1 d . . . . .
H18 H 0.838329 0.709279 0.091232 0.035 Uiso 1 1 calc R U . . .
C19 C 0.6011(5) 0.6144(5) 0.12570(17) 0.0245(8) Uani 1 1 d . . . . .
C20 C 0.2607(5) 0.8076(5) 0.11211(18) 0.0297(8) Uani 1 1 d . . . . .
H20 H 0.162469 0.694910 0.116662 0.036 Uiso 1 1 calc R U . . .
C21 C 0.2792(7) 0.9287(7) 0.1685(2) 0.0524(13) Uani 1 1 d . . . . .
H21A H 0.298626 0.876258 0.203121 0.079 Uiso 1 1 calc R U . . .
H21B H 0.172523 0.949077 0.172700 0.079 Uiso 1 1 calc R U . . .
H21C H 0.378221 1.038638 0.166056 0.079 Uiso 1 1 calc R U . . .
C22 C 0.2127(6) 0.8801(7) 0.0581(2) 0.0472(12) Uani 1 1 d . . . . .
H22A H 0.301100 0.996126 0.055015 0.071 Uiso 1 1 calc R U . . .
H22B H 0.099001 0.885596 0.062995 0.071 Uiso 1 1 calc R U . . .
H22C H 0.207387 0.804618 0.021731 0.071 Uiso 1 1 calc R U . . .
C23 C 0.6306(5) 0.4715(5) 0.1534(2) 0.0369(10) Uani 1 1 d . . . . .
H23 H 0.520179 0.400093 0.171288 0.044 Uiso 1 1 calc R U . . .
C24 C 0.7748(7) 0.5469(7) 0.2036(2) 0.0497(12) Uani 1 1 d . . . . .
H24C H 0.747903 0.626225 0.232128 0.075 Uiso 1 1 calc R U . . .
H24A H 0.886665 0.609373 0.186699 0.075 Uiso 1 1 calc R U . . .
H24B H 0.781620 0.452973 0.223992 0.075 Uiso 1 1 calc R U . . .
C25 C 0.6730(7) 0.3530(6) 0.1065(3) 0.0529(13) Uani 1 1 d . . . . .
H25A H 0.580072 0.306819 0.074905 0.079 Uiso 1 1 calc R U . . .
H25B H 0.682359 0.257491 0.125194 0.079 Uiso 1 1 calc R U . . .
H25C H 0.783657 0.418781 0.089480 0.079 Uiso 1 1 calc R U . . .
C26 C 0.6543(5) 0.8899(6) 0.37062(19) 0.0353(10) Uani 1 1 d . . . . .
C27 C 0.5353(5) 0.5075(6) 0.34104(19) 0.0360(9) Uani 1 1 d . . . . .

loop_
_atom_site_aniso_label
_atom_site_aniso_U_11
_atom_site_aniso_U_22
_atom_site_aniso_U_33
_atom_site_aniso_U_23
_atom_site_aniso_U_13
_atom_site_aniso_U_12
Zn1 0.0222(3) 0.0204(2) 0.0162(3) 0.00033(17) 0.00032(17) 0.00403(18)
Ni1 0.0203(3) 0.0296(3) 0.0186(3) 0.0009(2) 0.0010(2) 0.0052(2)
P1 0.0219(5) 0.0245(5) 0.0179(5) 0.0009(4) 0.0026(4) 0.0069(4)
O1 0.0424(18) 0.049(2) 0.044(2) -0.0022(16) -0.0030(16) -0.0078(16)
O2 0.076(3) 0.067(2) 0.079(3) 0.024(2) 0.018(2) 0.049(2)
N1 0.0208(14) 0.0176(14) 0.0235(16) 0.0005(12) 0.0011(12) 0.0058(12)
N2 0.0278(16) 0.0212(15) 0.0193(15) 0.0016(12) 0.0014(13) 0.0023(13)
C1 0.034(2) 0.038(2) 0.0183(19) -0.0065(17) -0.0025(16) 0.0036(18)
C2 0.0215(17) 0.0243(17) 0.0199(18) 0.0018(14) -0.0001(14) 0.0086(14)
C3 0.0249(18) 0.0203(17) 0.029(2) -0.0031(15) -0.0016(16) 0.0036(15)
C4 0.0216(17) 0.0177(16) 0.034(2) 0.0055(15) -0.0008(15) 0.0055(14)
C5 0.035(2) 0.030(2) 0.031(2) -0.0015(18) 0.0039(18) -0.0075(18)
C6 0.048(3) 0.032(2) 0.021(2) 0.0003(17) 0.0098(19) -0.0039(19)
C7 0.0202(18) 0.039(2) 0.035(2) -0.0062(18) 0.0025(16) 0.0047(16)
C8 0.035(2) 0.039(2) 0.022(2) 0.0043(17) 0.0062(17) 0.0127(18)
C9 0.052(3) 0.057(3) 0.022(2) 0.003(2) -0.007(2) 0.015(2)
C10 0.063(3) 0.046(3) 0.034(2) 0.018(2) 0.013(2) 0.022(2)
C11 0.045(2) 0.029(2) 0.032(2) 0.0007(17) 0.0027(19) 0.0171(18)
C12 0.071(3) 0.058(3) 0.056(3) 0.012(3) 0.023(3) 0.045(3)
C13 0.087(4) 0.049(3) 0.046(3) 0.016(2) 0.014(3) 0.041(3)
C14 0.0209(16) 0.0209(16) 0.0091(15) -0.0044(13) 0.0017(13) 0.0059(13)
C15 0.0218(16) 0.0246(17) 0.0186(17) 0.0001(14) 0.0013(14) 0.0064(14)
C16 0.0293(18) 0.0250(18) 0.0227(19) 0.0046(15) 0.0027(16) 0.0074(15)
C17 0.0233(17) 0.0275(18) 0.0235(19) 0.0010(15) 0.0056(15) 0.0034(15)
C18 0.0197(17) 0.032(2) 0.032(2) -0.0025(17) 0.0035(16) 0.0083(16)
C19 0.0238(18) 0.0254(18) 0.0232(18) -0.0014(15) 0.0034(15) 0.0097(15)
C20 0.0283(19) 0.036(2) 0.031(2) 0.0147(17) 0.0085(16) 0.0170(17)
C21 0.067(3) 0.065(3) 0.047(3) 0.011(3) 0.017(3) 0.047(3)
C22 0.032(2) 0.068(3) 0.049(3) 0.031(3) 0.008(2) 0.022(2)
C23 0.0266(19) 0.033(2) 0.056(3) 0.012(2) 0.0099(19) 0.0157(17)
C24 0.058(3) 0.066(3) 0.043(3) 0.016(2) 0.006(2) 0.041(3)
C25 0.053(3) 0.037(2) 0.073(4) -0.007(2) -0.009(3) 0.026(2)
C26 0.029(2) 0.042(2) 0.027(2) 0.0063(19) 0.0044(18) 0.0058(19)
C27 0.034(2) 0.047(2) 0.031(2) 0.0090(19) 0.0061(18) 0.019(2)

loop_
_atom_type_symbol
_atom_type_description
_atom_type_scat_dispersion_real
_atom_type_scat_dispersion_imag
_atom_type_scat_source
C C 0.0033 0.0016 'International Tables Vol C Tables 4.2.6.8 and 6.1.1.4'
H H 0.0000 0.0000 'International Tables Vol C Tables 4.2.6.8 and 6.1.1.4'
N N 0.0061 0.0033 'International Tables Vol C Tables 4.2.6.8 and 6.1.1.4'
Ni Ni 0.3393 1.1124 'International Tables Vol C Tables 4.2.6.8 and 6.1.1.4'
O O 0.0106 0.0060 'International Tables Vol C Tables 4.2.6.8 and 6.1.1.4'
P P 0.1023 0.0942 'International Tables Vol C Tables 4.2.6.8 and 6.1.1.4'
Zn Zn 0.2839 1.4301 'International Tables Vol C Tables 4.2.6.8 and 6.1.1.4'

loop_
_geom_angle_atom_site_label_1
_geom_angle_atom_site_label_2
_geom_angle_atom_site_label_3
_geom_angle
_geom_angle_site_symmetry_1
_geom_angle_site_symmetry_3
_geom_angle_publ_flag
Ni1 Zn1 H 47(2) . . ?
N1 Zn1 H 107(2) . . ?
N1 Zn1 Ni1 146.27(9) . . ?
N1 Zn1 N2 98.99(13) . . ?
N2 Zn1 H 152(2) . . ?
N2 Zn1 Ni1 112.41(9) . . ?
Zn1 Ni1 H 43(2) . . ?
P1 Ni1 Zn1 90.46(3) . . ?
P1 Ni1 H 107(2) . . ?
C26 Ni1 Zn1 139.31(14) . . ?
C26 Ni1 H 96(2) . . ?
C26 Ni1 P1 105.52(14) . . ?
C27 Ni1 Zn1 89.56(14) . . ?
C27 Ni1 H 116(2) . . ?
C27 Ni1 P1 114.08(14) . . ?
C27 Ni1 C26 115.7(2) . . ?
C7 P1 Ni1 118.47(14) . . ?
C7 P1 C8 101.9(2) . . ?
C7 P1 C11 103.1(2) . . ?
C8 P1 Ni1 115.70(14) . . ?
C8 P1 C11 103.06(19) . . ?
C11 P1 Ni1 112.71(14) . . ?
C2 N1 Zn1 120.9(2) . . ?
C2 N1 C14 117.9(3) . . ?
C14 N1 Zn1 121.1(2) . . ?
C4 N2 Zn1 121.5(3) . . ?
C4 N2 C6 119.5(3) . . ?
C6 N2 Zn1 118.5(2) . . ?
H1A C1 H1B 109.5 . . ?
H1A C1 H1C 109.5 . . ?
H1B C1 H1C 109.5 . . ?
C2 C1 H1A 109.5 . . ?
C2 C1 H1B 109.5 . . ?
C2 C1 H1C 109.5 . . ?
N1 C2 C1 119.2(3) . . ?
N1 C2 C3 124.2(3) . . ?
C3 C2 C1 116.6(3) . . ?
C2 C3 H3 115.0 . . ?
C2 C3 C4 130.0(3) . . ?
C4 C3 H3 115.0 . . ?
N2 C4 C3 123.7(3) . . ?
N2 C4 C5 121.3(4) . . ?
C3 C4 C5 115.0(3) . . ?
C4 C5 H5A 109.5 . . ?
C4 C5 H5B 109.5 . . ?
C4 C5 H5C 109.5 . . ?
H5A C5 H5B 109.5 . . ?
H5A C5 H5C 109.5 . . ?
H5B C5 H5C 109.5 . . ?
N2 C6 H6A 109.1 . . ?
N2 C6 H6B 109.1 . . ?
N2 C6 C7 112.6(3) . . ?
H6A C6 H6B 107.8 . . ?
C7 C6 H6A 109.1 . . ?
C7 C6 H6B 109.1 . . ?
P1 C7 H7A 108.4 . . ?
P1 C7 H7B 108.4 . . ?
C6 C7 P1 115.5(3) . . ?
C6 C7 H7A 108.4 . . ?
C6 C7 H7B 108.4 . . ?
H7A C7 H7B 107.5 . . ?
P1 C8 H8 108.0 . . ?
C9 C8 P1 110.7(3) . . ?
C9 C8 H8 108.0 . . ?
C9 C8 C10 110.4(4) . . ?
C10 C8 P1 111.6(3) . . ?
C10 C8 H8 108.0 . . ?
C8 C9 H9A 109.5 . . ?
C8 C9 H9B 109.5 . . ?
C8 C9 H9C 109.5 . . ?
H9A C9 H9B 109.5 . . ?
H9A C9 H9C 109.5 . . ?
H9B C9 H9C 109.5 . . ?
C8 C10 H10A 109.5 . . ?
C8 C10 H10B 109.5 . . ?
C8 C10 H10C 109.5 . . ?
H10A C10 H10B 109.5 . . ?
H10A C10 H10C 109.5 . . ?
H10B C10 H10C 109.5 . . ?
P1 C11 H11 106.3 . . ?
C12 C11 P1 115.4(3) . . ?
C12 C11 H11 106.3 . . ?
C13 C11 P1 110.9(3) . . ?
C13 C11 H11 106.3 . . ?
C13 C11 C12 110.8(4) . . ?
C11 C12 H12A 109.5 . . ?
C11 C12 H12B 109.5 . . ?
C11 C12 H12C 109.5 . . ?
H12A C12 H12B 109.5 . . ?
H12A C12 H12C 109.5 . . ?
H12B C12 H12C 109.5 . . ?
C11 C13 H13A 109.5 . . ?
C11 C13 H13B 109.5 . . ?
C11 C13 H13C 109.5 . . ?
H13A C13 H13B 109.5 . . ?
H13A C13 H13C 109.5 . . ?
H13B C13 H13C 109.5 . . ?
C15 C14 N1 120.3(3) . . ?
C15 C14 C19 120.8(3) . . ?
C19 C14 N1 118.9(3) . . ?
C14 C15 C20 121.2(3) . . ?
C16 C15 C14 118.7(3) . . ?
C16 C15 C20 120.1(3) . . ?
C15 C16 H16 119.4 . . ?
C15 C16 C17 121.3(3) . . ?
C17 C16 H16 119.4 . . ?
C16 C17 H17 120.5 . . ?
C18 C17 C16 119.0(3) . . ?
C18 C17 H17 120.5 . . ?
C17 C18 H18 119.1 . . ?
C17 C18 C19 121.8(3) . . ?
C19 C18 H18 119.1 . . ?
C14 C19 C23 122.8(3) . . ?
C18 C19 C14 118.4(3) . . ?
C18 C19 C23 118.9(3) . . ?
C15 C20 H20 107.7 . . ?
C15 C20 C21 110.4(3) . . ?
C15 C20 C22 113.0(3) . . ?
C21 C20 H20 107.7 . . ?
C21 C20 C22 110.1(4) . . ?
C22 C20 H20 107.7 . . ?
C20 C21 H21A 109.5 . . ?
C20 C21 H21B 109.5 . . ?
C20 C21 H21C 109.5 . . ?
H21A C21 H21B 109.5 . . ?
H21A C21 H21C 109.5 . . ?
H21B C21 H21C 109.5 . . ?
C20 C22 H22A 109.5 . . ?
C20 C22 H22B 109.5 . . ?
C20 C22 H22C 109.5 . . ?
H22A C22 H22B 109.5 . . ?
H22A C22 H22C 109.5 . . ?
H22B C22 H22C 109.5 . . ?
C19 C23 H23 107.8 . . ?
C19 C23 C24 110.9(4) . . ?
C19 C23 C25 111.5(4) . . ?
C24 C23 H23 107.8 . . ?
C25 C23 H23 107.8 . . ?
C25 C23 C24 110.8(4) . . ?
C23 C24 H24C 109.5 . . ?
C23 C24 H24A 109.5 . . ?
C23 C24 H24B 109.5 . . ?
H24C C24 H24A 109.5 . . ?
H24C C24 H24B 109.5 . . ?
H24A C24 H24B 109.5 . . ?
C23 C25 H25A 109.5 . . ?
C23 C25 H25B 109.5 . . ?
C23 C25 H25C 109.5 . . ?
H25A C25 H25B 109.5 . . ?
H25A C25 H25C 109.5 . . ?
H25B C25 H25C 109.5 . . ?
O1 C26 Ni1 177.7(4) . . ?
O2 C27 Ni1 177.4(4) . . ?

loop_
_geom_bond_atom_site_label_1
_geom_bond_atom_site_label_2
_geom_bond_distance
_geom_bond_site_symmetry_2
_geom_bond_publ_flag
Zn1 H 1.67(7) . ?
Zn1 Ni1 2.4312(6) . ?
Zn1 N1 1.942(3) . ?
Zn1 N2 1.959(3) . ?
Ni1 H 1.79(7) . ?
Ni1 P1 2.2182(10) . ?
Ni1 C26 1.777(4) . ?
Ni1 C27 1.763(4) . ?
P1 C7 1.845(4) . ?
P1 C8 1.854(4) . ?
P1 C11 1.858(4) . ?
O1 C26 1.136(5) . ?
O2 C27 1.153(5) . ?
N1 C2 1.340(5) . ?
N1 C14 1.450(4) . ?
N2 C4 1.306(5) . ?
N2 C6 1.478(5) . ?
C1 H1A 0.9800 . ?
C1 H1B 0.9800 . ?
C1 H1C 0.9800 . ?
C1 C2 1.517(5) . ?
C2 C3 1.397(5) . ?
C3 H3 0.9500 . ?
C3 C4 1.423(6) . ?
C4 C5 1.521(5) . ?
C5 H5A 0.9800 . ?
C5 H5B 0.9800 . ?
C5 H5C 0.9800 . ?
C6 H6A 0.9900 . ?
C6 H6B 0.9900 . ?
C6 C7 1.525(6) . ?
C7 H7A 0.9900 . ?
C7 H7B 0.9900 . ?
C8 H8 1.0000 . ?
C8 C9 1.528(6) . ?
C8 C10 1.531(6) . ?
C9 H9A 0.9800 . ?
C9 H9B 0.9800 . ?
C9 H9C 0.9800 . ?
C10 H10A 0.9800 . ?
C10 H10B 0.9800 . ?
C10 H10C 0.9800 . ?
C11 H11 1.0000 . ?
C11 C12 1.537(6) . ?
C11 C13 1.532(6) . ?
C12 H12A 0.9800 . ?
C12 H12B 0.9800 . ?
C12 H12C 0.9800 . ?
C13 H13A 0.9800 . ?
C13 H13B 0.9800 . ?
C13 H13C 0.9800 . ?
C14 C15 1.398(5) . ?
C14 C19 1.406(5) . ?
C15 C16 1.388(5) . ?
C15 C20 1.522(5) . ?
C16 H16 0.9500 . ?
C16 C17 1.390(5) . ?
C17 H17 0.9500 . ?
C17 C18 1.380(6) . ?
C18 H18 0.9500 . ?
C18 C19 1.384(5) . ?
C19 C23 1.521(5) . ?
C20 H20 1.0000 . ?
C20 C21 1.524(6) . ?
C20 C22 1.540(6) . ?
C21 H21A 0.9800 . ?
C21 H21B 0.9800 . ?
C21 H21C 0.9800 . ?
C22 H22A 0.9800 . ?
C22 H22B 0.9800 . ?
C22 H22C 0.9800 . ?
C23 H23 1.0000 . ?
C23 C24 1.540(7) . ?
C23 C25 1.532(7) . ?
C24 H24C 0.9800 . ?
C24 H24A 0.9800 . ?
C24 H24B 0.9800 . ?
C25 H25A 0.9800 . ?
C25 H25B 0.9800 . ?
C25 H25C 0.9800 . ?

loop_
_geom_torsion_atom_site_label_1
_geom_torsion_atom_site_label_2
_geom_torsion_atom_site_label_3
_geom_torsion_atom_site_label_4
_geom_torsion
_geom_torsion_site_symmetry_1
_geom_torsion_site_symmetry_2
_geom_torsion_site_symmetry_3
_geom_torsion_site_symmetry_4
_geom_torsion_publ_flag
Zn1 N1 C2 C1 -177.4(3) . . . . ?
Zn1 N1 C2 C3 1.9(5) . . . . ?
Zn1 N1 C14 C15 -96.2(3) . . . . ?
Zn1 N1 C14 C19 81.1(3) . . . . ?
Zn1 N2 C4 C3 -8.5(5) . . . . ?
Zn1 N2 C4 C5 172.7(3) . . . . ?
Zn1 N2 C6 C7 50.3(5) . . . . ?
Ni1 P1 C7 C6 35.2(4) . . . . ?
Ni1 P1 C8 C9 59.8(3) . . . . ?
Ni1 P1 C8 C10 -63.5(3) . . . . ?
Ni1 P1 C11 C12 -174.1(3) . . . . ?
Ni1 P1 C11 C13 58.8(4) . . . . ?
N1 C2 C3 C4 2.2(6) . . . . ?
N1 C14 C15 C16 -179.6(3) . . . . ?
N1 C14 C15 C20 1.1(5) . . . . ?
N1 C14 C19 C18 -179.8(3) . . . . ?
N1 C14 C19 C23 1.2(5) . . . . ?
N2 C6 C7 P1 -81.9(5) . . . . ?
C1 C2 C3 C4 -178.5(4) . . . . ?
C2 N1 C14 C15 88.5(4) . . . . ?
C2 N1 C14 C19 -94.2(4) . . . . ?
C2 C3 C4 N2 1.6(6) . . . . ?
C2 C3 C4 C5 -179.5(4) . . . . ?
C4 N2 C6 C7 -137.2(4) . . . . ?
C6 N2 C4 C3 179.2(4) . . . . ?
C6 N2 C4 C5 0.4(6) . . . . ?
C7 P1 C8 C9 -170.3(3) . . . . ?
C7 P1 C8 C10 66.4(4) . . . . ?
C7 P1 C11 C12 57.0(4) . . . . ?
C7 P1 C11 C13 -70.1(4) . . . . ?
C8 P1 C7 C6 -93.0(4) . . . . ?
C8 P1 C11 C12 -48.7(4) . . . . ?
C8 P1 C11 C13 -175.8(4) . . . . ?
C11 P1 C7 C6 160.4(3) . . . . ?
C11 P1 C8 C9 -63.7(4) . . . . ?
C11 P1 C8 C10 173.0(3) . . . . ?
C14 N1 C2 C1 -2.1(5) . . . . ?
C14 N1 C2 C3 177.2(3) . . . . ?
C14 C15 C16 C17 -1.6(5) . . . . ?
C14 C15 C20 C21 89.0(4) . . . . ?
C14 C15 C20 C22 -147.3(4) . . . . ?
C14 C19 C23 C24 -114.6(4) . . . . ?
C14 C19 C23 C25 121.4(4) . . . . ?
C15 C14 C19 C18 -2.5(5) . . . . ?
C15 C14 C19 C23 178.5(4) . . . . ?
C15 C16 C17 C18 -0.6(6) . . . . ?
C16 C15 C20 C21 -90.3(4) . . . . ?
C16 C15 C20 C22 33.4(5) . . . . ?
C16 C17 C18 C19 1.3(6) . . . . ?
C17 C18 C19 C14 0.3(6) . . . . ?
C17 C18 C19 C23 179.3(4) . . . . ?
C18 C19 C23 C24 66.4(5) . . . . ?
C18 C19 C23 C25 -57.5(5) . . . . ?
C19 C14 C15 C16 3.1(5) . . . . ?
C19 C14 C15 C20 -176.2(3) . . . . ?
C20 C15 C16 C17 177.8(4) . . . . ?
